data_7248006
loop_
_publ_author_name
'Ohtsuka, Naoya'
'Ota, Hino'
'Sugiura, Satoshi'
'Kakinuma, Shuya'
'Sugiyama, Haruki'
'Suzuki, Toshiyasu'
'Momiyama, Norie'

_publ_section_title
;
 Perfluorohalogenated naphthalenes: synthesis, crystal structure, and
 intermolecular interaction
;
_journal_issue 6
_journal_name_full CrystEngComm
_journal_page_first 764
_journal_page_last 772
_journal_paper_doi 10.1039/D3CE01124K
_journal_volume 26
_journal_year 2024
_chemical_formula_moiety 'C10 F6 I2'
_chemical_formula_sum 'C10 F6 I2'
_chemical_formula_weight 487.91
_space_group_crystal_system monoclinic
_space_group_IT_number 14
_space_group_name_Hall '-P 2ybc'
_space_group_name_H-M_alt 'P 1 21/c 1'
_atom_sites_solution_primary direct
_atom_sites_solution_secondary difmap
_audit_update_record
;
2023-07-02 deposited with the CCDC.	2024-01-03 downloaded from the CCDC.
;
_cell_angle_alpha 90.0000
_cell_angle_beta 94.075(7)
_cell_angle_gamma 90.0000
_cell_formula_units_Z 2
_cell_length_a 10.2667(9)
_cell_length_b 6.0444(4)
_cell_length_c 8.9912(6)
_cell_measurement_reflns_used 2218
_cell_measurement_temperature 113
_cell_measurement_theta_max 30.34
_cell_measurement_theta_min 3.89
_cell_volume 556.55(7)
_computing_cell_refinement 'CrysAlisPro 1.171.39.43c (Rigaku OD, 2018)'
_computing_data_collection 'CrysAlisPro 1.171.39.43c (Rigaku OD, 2018)'
_computing_data_reduction 'CrysAlisPro 1.171.39.43c (Rigaku OD, 2018)'
_computing_molecular_graphics 'CrystalStructure 4.3'
_computing_publication_material 'CrystalStructure 4.3 (Rigaku, 2019)'
_computing_structure_refinement 'SHELXL Version 2018/3 (Sheldrick, 2008)'
_computing_structure_solution 'SHELXT Version 2018/2 (Sheldrick, 2014)'
_diffrn_ambient_temperature 113
_diffrn_detector_area_resol_mean 5.811
_diffrn_measured_fraction_theta_full 0.999
_diffrn_measured_fraction_theta_max 0.799
_diffrn_measurement_device_type 'Rigaku XtaLAB P200'
_diffrn_measurement_method \w
_diffrn_radiation_type 'Mo K\a'
_diffrn_radiation_wavelength 0.71073
_diffrn_reflns_av_R_equivalents 0.0392
_diffrn_reflns_av_unetI/netI 0.0474
_diffrn_reflns_Laue_measured_fraction_full 0.999
_diffrn_reflns_Laue_measured_fraction_max 0.799
_diffrn_reflns_limit_h_max 13
_diffrn_reflns_limit_h_min -11
_diffrn_reflns_limit_k_max 8
_diffrn_reflns_limit_k_min -5
_diffrn_reflns_limit_l_max 8
_diffrn_reflns_limit_l_min -11
_diffrn_reflns_number 3857
_diffrn_reflns_point_group_measured_fraction_full 0.999
_diffrn_reflns_point_group_measured_fraction_max 0.799
_diffrn_reflns_theta_full 25.242
_diffrn_reflns_theta_max 31.225
_diffrn_reflns_theta_min 3.915
_diffrn_standards_number 0
_exptl_absorpt_coefficient_mu 5.710
_exptl_absorpt_correction_T_max 0.944
_exptl_absorpt_correction_T_min 0.444
_exptl_absorpt_correction_type multi-scan
_exptl_absorpt_process_details
;
CrysAlisPro 1.171.39.43c (Rigaku Oxford Diffraction, 2018)
Empirical absorption correction using spherical harmonics,
 implemented in SCALE3 ABSPACK scaling algorithm.
;
_exptl_crystal_colour colorless
_exptl_crystal_density_diffrn 2.911
_exptl_crystal_density_method 'not measured'
_exptl_crystal_description plate
_exptl_crystal_F_000 440.00
_exptl_crystal_size_max 0.010
_exptl_crystal_size_mid 0.010
_exptl_crystal_size_min 0.010
_refine_diff_density_max 0.93
_refine_diff_density_min -0.98
_refine_ls_extinction_method none
_refine_ls_goodness_of_fit_ref 1.055
_refine_ls_number_parameters 82
_refine_ls_number_reflns 1444
_refine_ls_number_restraints 0
_refine_ls_R_factor_all 0.0433
_refine_ls_R_factor_gt 0.0332
_refine_ls_shift/su_max 0.000
_refine_ls_structure_factor_coef Fsqd
_refine_ls_weighting_details 'w = 1/[\s^2^(Fo^2^)+(0.0308P)^2^+0.3386P] where P=(Fo^2^+2Fc^2^)/3'
_refine_ls_weighting_scheme calc
_refine_ls_wR_factor_gt 0.0711
_refine_ls_wR_factor_ref 0.0755
_reflns_Friedel_coverage 0.000
_reflns_number_gt 1207
_reflns_number_total 1444
_reflns_threshold_expression F^2^>2.0\s(F^2^)
_cod_data_source_file d3ce01124k2.cif
_cod_data_source_block 37I2F6naphthalene
_cod_depositor_comments 'Adding full bibliography for 7248004--7248006.cif.'
_cod_database_code 7248006

loop_
_space_group_symop_id
_space_group_symop_operation_xyz
1 +X,+Y,+Z
2 -X,1/2+Y,1/2-Z
3 -X,-Y,-Z
4 +X,-1/2-Y,-1/2+Z

loop_
_atom_site_label
_atom_site_type_symbol
_atom_site_fract_x
_atom_site_fract_y
_atom_site_fract_z
_atom_site_U_iso_or_equiv
_atom_site_adp_type
_atom_site_occupancy
_atom_site_site_symmetry_order
_atom_site_calc_flag
_atom_site_refinement_flags_posn
_atom_site_refinement_flags_adp
_atom_site_refinement_flags_occupancy
_atom_site_disorder_assembly
_atom_site_disorder_group
I1 I 0.12285(3) 0.82136(4) 0.29930(3) 0.02514(12) Uani 1 1 d . . . . .
F1 F 0.8641(3) 0.6390(4) 0.5326(3) 0.0249(6) Uani 1 1 d . . . . .
F2 F 0.6698(3) 0.8707(4) 0.3991(3) 0.0250(6) Uani 1 1 d . . . . .
F3 F 0.4252(3) 0.9166(4) 0.3345(3) 0.0259(6) Uani 1 1 d . . . . .
C1 C 0.7414(4) 0.5610(6) 0.5338(4) 0.0192(8) Uani 1 1 d . . . . .
C2 C 0.6414(5) 0.6782(6) 0.4676(4) 0.0181(8) Uani 1 1 d . . . . .
C3 C 0.5121(4) 0.6050(6) 0.4659(4) 0.0169(8) Uani 1 1 d . . . . .
C4 C 0.4032(4) 0.7200(6) 0.3984(4) 0.0183(8) Uani 1 1 d . . . . .
C5 C 0.2793(5) 0.6438(6) 0.3975(5) 0.0198(9) Uani 1 1 d . . . . .

loop_
_atom_site_aniso_label
_atom_site_aniso_U_11
_atom_site_aniso_U_22
_atom_site_aniso_U_33
_atom_site_aniso_U_23
_atom_site_aniso_U_13
_atom_site_aniso_U_12
I1 0.0199(2) 0.02841(19) 0.02661(18) 0.00569(10) -0.00168(12) 0.00301(11)
F1 0.0185(15) 0.0246(12) 0.0316(14) 0.0009(10) 0.0010(11) -0.0050(10)
F2 0.0238(16) 0.0204(12) 0.0311(14) 0.0088(10) 0.0031(12) -0.0046(10)
F3 0.0264(16) 0.0196(12) 0.0317(14) 0.0093(10) 0.0015(12) -0.0020(10)
C1 0.018(2) 0.021(2) 0.0183(19) -0.0046(14) 0.0007(16) -0.0046(16)
C2 0.023(2) 0.0143(18) 0.0172(19) 0.0011(13) 0.0034(17) -0.0029(15)
C3 0.020(2) 0.0165(18) 0.0139(18) -0.0031(14) 0.0025(16) -0.0021(16)
C4 0.021(2) 0.0158(19) 0.0185(19) 0.0009(14) 0.0042(17) -0.0023(15)
C5 0.020(3) 0.021(2) 0.0174(19) -0.0013(14) -0.0019(17) 0.0040(16)

loop_
_atom_type_symbol
_atom_type_description
_atom_type_scat_dispersion_real
_atom_type_scat_dispersion_imag
_atom_type_scat_source
C C 0.0033 0.0016
;
International Tables for Crystallography
(Vol. C, Tables 4.2.6.8 and 6.1.1.4)
;
F F 0.0171 0.0103
;
International Tables for Crystallography
(Vol. C, Tables 4.2.6.8 and 6.1.1.4)
;
I I -0.4742 1.8119
;
International Tables for Crystallography
(Vol. C, Tables 4.2.6.8 and 6.1.1.4)
;

loop_
_geom_angle_atom_site_label_1
_geom_angle_atom_site_label_2
_geom_angle_atom_site_label_3
_geom_angle
_geom_angle_site_symmetry_1
_geom_angle_site_symmetry_3
_geom_angle_publ_flag
F1 C1 C2 119.7(4) . . ?
F1 C1 C5 118.9(4) . 3_666 ?
C2 C1 C5 121.4(4) . 3_666 ?
C1 C2 F2 117.9(4) . . ?
C1 C2 C3 122.1(4) . . ?
F2 C2 C3 120.0(4) . . ?
C2 C3 C4 124.7(4) . . ?
C2 C3 C3 117.8(5) . 3_666 ?
C4 C3 C3 117.5(5) . 3_666 ?
F3 C4 C5 119.0(4) . . ?
F3 C4 C3 117.7(4) . . ?
C5 C4 C3 123.3(4) . . ?
C4 C5 C1 118.0(4) . 3_666 ?
C4 C5 I1 121.7(3) . . ?
C1 C5 I1 120.3(3) 3_666 . ?

loop_
_geom_bond_atom_site_label_1
_geom_bond_atom_site_label_2
_geom_bond_distance
_geom_bond_site_symmetry_2
_geom_bond_publ_flag
I1 C5 2.076(4) . ?
F1 C1 1.345(5) . ?
F2 C2 1.358(4) . ?
F3 C4 1.346(4) . ?
C1 C2 1.350(6) . ?
C1 C5 1.407(6) 3_666 ?
C2 C3 1.399(6) . ?
C3 C4 1.415(6) . ?
C3 C3 1.439(8) 3_666 ?
C4 C5 1.352(6) . ?

loop_
_geom_torsion_atom_site_label_1
_geom_torsion_atom_site_label_2
_geom_torsion_atom_site_label_3
_geom_torsion_atom_site_label_4
_geom_torsion
_geom_torsion_site_symmetry_1
_geom_torsion_site_symmetry_2
_geom_torsion_site_symmetry_3
_geom_torsion_site_symmetry_4
_geom_torsion_publ_flag
F1 C1 C2 F2 1.2(6) . . . . ?
C5 C1 C2 F2 -177.7(3) 3_666 . . . ?
F1 C1 C2 C3 -179.9(3) . . . . ?
C5 C1 C2 C3 1.1(6) 3_666 . . . ?
C1 C2 C3 C4 -179.9(4) . . . . ?
F2 C2 C3 C4 -1.1(6) . . . . ?
C1 C2 C3 C3 -1.7(6) . . . 3_666 ?
F2 C2 C3 C3 177.2(4) . . . 3_666 ?
C2 C3 C4 F3 -1.8(6) . . . . ?
C3 C3 C4 F3 179.9(4) 3_666 . . . ?
C2 C3 C4 C5 179.4(4) . . . . ?
C3 C3 C4 C5 1.1(7) 3_666 . . . ?
F3 C4 C5 C1 -179.4(3) . . . 3_666 ?
C3 C4 C5 C1 -0.6(6) . . . 3_666 ?
F3 C4 C5 I1 0.3(5) . . . . ?
C3 C4 C5 I1 179.1(3) . . . . ?
